data_4514518
loop_
_publ_author_name
'Chen, Shuqin'
'Gao, Jianmei'
'Chang, Junyu'
'Li, Yanqi'
'Huangfu, Changxin'
'Meng, Hu'
'Wang, Yu'
'Xia, Guangjie'
'Feng, Liang'

_publ_section_title
;
 Family of Highly Luminescent Pure Ionic Copper(I) Bromide Based Hybrid
 Materials.
;
_journal_issue 19
_journal_name_full 'ACS applied materials &amp; interfaces'
_journal_page_first 17513
_journal_page_last 17520
_journal_paper_doi 10.1021/acsami.9b02418
_journal_volume 11
_journal_year 2019
_chemical_formula_moiety 'Br5 Cu2, 3(C4 H12 N)'
_chemical_formula_sum 'C12 H36 Br5 Cu2 N3'
_chemical_formula_weight 749.07
_space_group_crystal_system monoclinic
_space_group_IT_number 15
_space_group_name_Hall '-C 2yc'
_space_group_name_H-M_alt 'C 1 2/c 1'
_symmetry_space_group_name_Hall '-C 2yc'
_symmetry_space_group_name_H-M 'C 1 2/c 1'
_atom_sites_solution_hydrogens geom
_atom_sites_solution_primary direct
_audit_creation_date 2017-10-18
_audit_creation_method
;
Olex2 1.2
(compiled 2017.08.10 svn.r3458 for OlexSys, GUI svn.r5381)
;
_cell_angle_alpha 90
_cell_angle_beta 94.826(9)
_cell_angle_gamma 90
_cell_formula_units_Z 4
_cell_length_a 14.2576(13)
_cell_length_b 11.3297(10)
_cell_length_c 15.2584(14)
_cell_measurement_reflns_used 1613
_cell_measurement_temperature 293(2)
_cell_measurement_theta_max 28.2280
_cell_measurement_theta_min 4.4290
_cell_volume 2456.0(4)
_computing_cell_refinement
;
CrysAlisPro, Agilent Technologies,
Version 1.171.36.28 (release 01-02-2013 CrysAlis171 .NET)
(compiled Feb  1 2013,16:14:44)
;
_computing_data_collection
;
CrysAlisPro, Agilent Technologies,
Version 1.171.36.28 (release 01-02-2013 CrysAlis171 .NET)
(compiled Feb  1 2013,16:14:44)
;
_computing_data_reduction
;
CrysAlisPro, Agilent Technologies,
Version 1.171.36.28 (release 01-02-2013 CrysAlis171 .NET)
(compiled Feb  1 2013,16:14:44)
;
_computing_molecular_graphics 'Olex2 (Dolomanov et al., 2009)'
_computing_publication_material 'Olex2 (Dolomanov et al., 2009)'
_computing_structure_refinement 'XL (Sheldrick, 2008)'
_computing_structure_solution 'ShelXS (Sheldrick, 2008)'
_diffrn_ambient_temperature 298.15
_diffrn_detector_area_resol_mean 10.4070
_diffrn_measured_fraction_theta_full 0.996
_diffrn_measured_fraction_theta_max 0.871
_diffrn_measurement_details
;
#__ type_ start__ end____ width___ exp.time_
  1 omega  -21.00   61.00   1.0000   14.9400
omega____ theta____ kappa____ phi______ frames
    -      -11.7947   37.0000   60.0000 82

#__ type_ start__ end____ width___ exp.time_
  2 omega  -68.00   20.00   1.0000   14.9400
omega____ theta____ kappa____ phi______ frames
    -      -11.7947  -19.0000   60.0000 88

#__ type_ start__ end____ width___ exp.time_
  3 omega   62.00   97.00   1.0000   14.9400
omega____ theta____ kappa____ phi______ frames
    -       11.9900  178.0000   90.0000 35
;
_diffrn_measurement_device_type 'Xcalibur, Atlas, Gemini ultra'
_diffrn_measurement_method '\w scans'
_diffrn_orient_matrix_UB_11 0.0452169000
_diffrn_orient_matrix_UB_12 -0.0262593000
_diffrn_orient_matrix_UB_13 0.0063933000
_diffrn_orient_matrix_UB_21 0.0034457000
_diffrn_orient_matrix_UB_22 0.0179926000
_diffrn_orient_matrix_UB_23 0.0446866000
_diffrn_orient_matrix_UB_31 -0.0208259000
_diffrn_orient_matrix_UB_32 -0.0539437000
_diffrn_orient_matrix_UB_33 0.0117848000
_diffrn_radiation_monochromator graphite
_diffrn_radiation_type MoK\a
_diffrn_radiation_wavelength 0.71073
_diffrn_reflns_av_R_equivalents 0.0650
_diffrn_reflns_av_unetI/netI 0.0942
_diffrn_reflns_Laue_measured_fraction_full 0.996
_diffrn_reflns_Laue_measured_fraction_max 0.871
_diffrn_reflns_limit_h_max 18
_diffrn_reflns_limit_h_min -14
_diffrn_reflns_limit_k_max 10
_diffrn_reflns_limit_k_min -14
_diffrn_reflns_limit_l_max 20
_diffrn_reflns_limit_l_min -19
_diffrn_reflns_number 6418
_diffrn_reflns_point_group_measured_fraction_full 0.996
_diffrn_reflns_point_group_measured_fraction_max 0.871
_diffrn_reflns_theta_full 25.242
_diffrn_reflns_theta_max 29.408
_diffrn_reflns_theta_min 2.868
_diffrn_source 'Enhance (Mo) X-ray Source'
_exptl_absorpt_coefficient_mu 9.866
_exptl_absorpt_correction_T_max 1.00000
_exptl_absorpt_correction_T_min 0.21816
_exptl_absorpt_correction_type multi-scan
_exptl_absorpt_process_details
;
CrysAlisPro, Agilent Technologies,
Version 1.171.36.28 (release 01-02-2013 CrysAlis171 .NET)
(compiled Feb  1 2013,16:14:44)
Empirical absorption correction using spherical harmonics,
 implemented in SCALE3 ABSPACK scaling algorithm.
;
_exptl_crystal_colour colourless
_exptl_crystal_density_diffrn 2.026
_exptl_crystal_density_method 'not measured'
_exptl_crystal_description rod_like
_exptl_crystal_F_000 1448
_exptl_crystal_size_max 0.79
_exptl_crystal_size_mid 0.19
_exptl_crystal_size_min 0.06
_refine_diff_density_max 1.004
_refine_diff_density_min -1.337
_refine_diff_density_rms 0.228
_refine_ls_extinction_method none
_refine_ls_goodness_of_fit_ref 1.058
_refine_ls_hydrogen_treatment constr
_refine_ls_matrix_type full
_refine_ls_number_parameters 107
_refine_ls_number_reflns 2965
_refine_ls_number_restraints 0
_refine_ls_restrained_S_all 1.058
_refine_ls_R_factor_all 0.1090
_refine_ls_R_factor_gt 0.0639
_refine_ls_shift/su_max 0.000
_refine_ls_shift/su_mean 0.000
_refine_ls_structure_factor_coef Fsqd
_refine_ls_weighting_details 'w=1/[\s^2^(Fo^2^)+(0.0604P)^2^] where P=(Fo^2^+2Fc^2^)/3'
_refine_ls_weighting_scheme calc
_refine_ls_wR_factor_gt 0.1274
_refine_ls_wR_factor_ref 0.1583
_reflns_Friedel_coverage 0.000
_reflns_number_gt 1872
_reflns_number_total 2965
_reflns_threshold_expression 'I > 2\s(I)'
_cod_data_source_file 1.cif
_cod_data_source_block shuqinchen_1
_cod_database_code 4514518
_shelx_shelxl_version_number 2014/7
_chemical_oxdiff_formula 'C H Br Cu N'
_shelx_space_group_comment
;
The symmetry employed for this shelxl refinement is uniquely defined
by the following loop, which should always be used as a source of
symmetry information in preference to the above space-group names.
They are only intended as comments.
;
_shelx_estimated_absorpt_t_max 0.589
_shelx_estimated_absorpt_t_min 0.048
_reflns_odcompleteness_completeness 99.59
_reflns_odcompleteness_iscentric 1
_reflns_odcompleteness_theta 26.32
_olex2_refinement_description
;
1. Fixed Uiso
 At 1.5 times of:
  All C(H,H,H) groups
2.a Idealised Me refined as rotating group:
 C6(H6A,H6B,H6C), C2(H2A,H2B,H2C), C4(H4A,H4B,H4C), C1(H1A,H1B,H1C), C3(H3A,
 H3B,H3C), C5(H5A,H5B,H5C)
;
_olex2_submission_special_instructions 'No special instructions were received'

loop_
_space_group_symop_operation_xyz
'x, y, z'
'-x, y, -z+1/2'
'x+1/2, y+1/2, z'
'-x+1/2, y+1/2, -z+1/2'
'-x, -y, -z'
'x, -y, z-1/2'
'-x+1/2, -y+1/2, -z'
'x+1/2, -y+1/2, z-1/2'

loop_
_atom_site_label
_atom_site_type_symbol
_atom_site_fract_x
_atom_site_fract_y
_atom_site_fract_z
_atom_site_U_iso_or_equiv
_atom_site_adp_type
_atom_site_occupancy
_atom_site_site_symmetry_order
_atom_site_calc_flag
_atom_site_refinement_flags_posn
_atom_site_refinement_flags_adp
_atom_site_refinement_flags_occupancy
Br3 Br 0.52256(6) 0.80082(6) 0.43433(5) 0.0427(3) Uani 1 1 d . . .
Br1 Br 0.5000 0.53391(9) 0.2500 0.0513(4) Uani 1 2 d S T P
Br2 Br 0.27341(6) 0.76058(7) 0.28315(5) 0.0448(3) Uani 1 1 d . . .
Cu1 Cu 0.43327(8) 0.70375(8) 0.31530(7) 0.0479(3) Uani 1 1 d . . .
N2 N 0.5000 0.0986(6) 0.2500 0.0279(17) Uani 1 2 d S T P
N1 N 0.7149(5) 0.5057(5) 0.4901(3) 0.0324(13) Uani 1 1 d . . .
C6 C 0.4149(6) 0.0233(7) 0.2455(6) 0.046(2) Uani 1 1 d . . .
H6A H 0.4146 -0.0277 0.1953 0.070 Uiso 1 1 calc GR . .
H6B H 0.3598 0.0723 0.2404 0.070 Uiso 1 1 calc GR . .
H6C H 0.4152 -0.0234 0.2980 0.070 Uiso 1 1 calc GR . .
C2 C 0.7968(7) 0.4254(7) 0.5078(5) 0.053(2) Uani 1 1 d . . .
H2A H 0.8055 0.3797 0.4562 0.080 Uiso 1 1 calc GR . .
H2B H 0.7856 0.3735 0.5555 0.080 Uiso 1 1 calc GR . .
H2C H 0.8524 0.4713 0.5232 0.080 Uiso 1 1 calc GR . .
C4 C 0.7334(7) 0.5846(7) 0.4151(5) 0.051(2) Uani 1 1 d . . .
H4A H 0.7882 0.6317 0.4308 0.077 Uiso 1 1 calc GR . .
H4B H 0.6801 0.6353 0.4017 0.077 Uiso 1 1 calc GR . .
H4C H 0.7438 0.5376 0.3644 0.077 Uiso 1 1 calc GR . .
C1 C 0.6295(7) 0.4358(9) 0.4658(6) 0.063(3) Uani 1 1 d . . .
H1A H 0.6382 0.3906 0.4139 0.095 Uiso 1 1 calc GR . .
H1B H 0.5768 0.4879 0.4545 0.095 Uiso 1 1 calc GR . .
H1C H 0.6179 0.3835 0.5132 0.095 Uiso 1 1 calc GR . .
C3 C 0.7041(7) 0.5778(7) 0.5706(5) 0.055(2) Uani 1 1 d . . .
H3A H 0.6947 0.5264 0.6192 0.083 Uiso 1 1 calc GR . .
H3B H 0.6508 0.6293 0.5604 0.083 Uiso 1 1 calc GR . .
H3C H 0.7599 0.6241 0.5841 0.083 Uiso 1 1 calc GR . .
C5 C 0.5010(8) 0.1730(9) 0.3303(6) 0.074(3) Uani 1 1 d . . .
H5A H 0.4463 0.2228 0.3266 0.111 Uiso 1 1 calc GR . .
H5B H 0.5567 0.2210 0.3351 0.111 Uiso 1 1 calc GR . .
H5C H 0.5006 0.1232 0.3812 0.111 Uiso 1 1 calc GR . .

loop_
_atom_site_aniso_label
_atom_site_aniso_U_11
_atom_site_aniso_U_22
_atom_site_aniso_U_33
_atom_site_aniso_U_23
_atom_site_aniso_U_13
_atom_site_aniso_U_12
Br3 0.0368(5) 0.0489(5) 0.0417(5) -0.0031(3) -0.0013(3) -0.0029(4)
Br1 0.0634(9) 0.0376(6) 0.0509(7) 0.000 -0.0066(6) 0.000
Br2 0.0373(5) 0.0534(5) 0.0437(5) -0.0076(3) 0.0030(3) -0.0104(4)
Cu1 0.0486(7) 0.0483(6) 0.0467(6) 0.0048(4) 0.0031(5) -0.0074(5)
N2 0.027(5) 0.031(4) 0.025(4) 0.000 0.003(3) 0.000
N1 0.032(4) 0.036(3) 0.029(3) 0.002(2) 0.000(3) 0.004(3)
C6 0.027(5) 0.051(4) 0.061(5) 0.002(4) -0.001(4) -0.004(4)
C2 0.064(6) 0.048(4) 0.046(5) 0.003(3) -0.007(4) 0.018(4)
C4 0.060(6) 0.046(4) 0.048(5) 0.018(3) 0.005(4) -0.002(4)
C1 0.047(6) 0.080(6) 0.062(6) 0.008(5) 0.000(5) -0.026(5)
C3 0.067(7) 0.054(5) 0.046(5) -0.006(4) 0.011(5) 0.010(5)
C5 0.068(8) 0.089(7) 0.063(6) -0.043(5) -0.003(5) 0.012(6)

loop_
_atom_type_symbol
_atom_type_description
_atom_type_scat_dispersion_real
_atom_type_scat_dispersion_imag
_atom_type_scat_source
C C 0.0033 0.0016 'International Tables Vol C Tables 4.2.6.8 and 6.1.1.4'
H H 0.0000 0.0000 'International Tables Vol C Tables 4.2.6.8 and 6.1.1.4'
Br Br -0.2901 2.4595 'International Tables Vol C Tables 4.2.6.8 and 6.1.1.4'
Cu Cu 0.3201 1.2651 'International Tables Vol C Tables 4.2.6.8 and 6.1.1.4'
N N 0.0061 0.0033 'International Tables Vol C Tables 4.2.6.8 and 6.1.1.4'

loop_
_geom_angle_atom_site_label_1
_geom_angle_atom_site_label_2
_geom_angle_atom_site_label_3
_geom_angle
_geom_angle_site_symmetry_1
_geom_angle_site_symmetry_3
Cu1 Br1 Cu1 73.40(5) . 2_655
Br3 Cu1 Br1 118.61(5) . .
Br3 Cu1 Cu1 100.68(6) . 2_655
Br1 Cu1 Cu1 53.30(3) . 2_655
Br2 Cu1 Br3 118.08(5) . .
Br2 Cu1 Br1 122.53(5) . .
Br2 Cu1 Cu1 122.46(6) . 2_655
C6 N2 C6 109.6(8) 2_655 .
C6 N2 C5 108.4(6) 2_655 2_655
C6 N2 C5 109.7(5) 2_655 .
C6 N2 C5 109.7(5) . 2_655
C6 N2 C5 108.4(6) . .
C5 N2 C5 110.9(10) 2_655 .
C2 N1 C4 108.6(7) . .
C2 N1 C3 108.6(6) . .
C4 N1 C3 109.9(6) . .
C1 N1 C2 109.7(6) . .
C1 N1 C4 108.9(6) . .
C1 N1 C3 111.2(7) . .
N2 C6 H6A 109.5 . .
N2 C6 H6B 109.5 . .
N2 C6 H6C 109.5 . .
H6A C6 H6B 109.5 . .
H6A C6 H6C 109.5 . .
H6B C6 H6C 109.5 . .
N1 C2 H2A 109.5 . .
N1 C2 H2B 109.5 . .
N1 C2 H2C 109.5 . .
H2A C2 H2B 109.5 . .
H2A C2 H2C 109.5 . .
H2B C2 H2C 109.5 . .
N1 C4 H4A 109.5 . .
N1 C4 H4B 109.5 . .
N1 C4 H4C 109.5 . .
H4A C4 H4B 109.5 . .
H4A C4 H4C 109.5 . .
H4B C4 H4C 109.5 . .
N1 C1 H1A 109.5 . .
N1 C1 H1B 109.5 . .
N1 C1 H1C 109.5 . .
H1A C1 H1B 109.5 . .
H1A C1 H1C 109.5 . .
H1B C1 H1C 109.5 . .
N1 C3 H3A 109.5 . .
N1 C3 H3B 109.5 . .
N1 C3 H3C 109.5 . .
H3A C3 H3B 109.5 . .
H3A C3 H3C 109.5 . .
H3B C3 H3C 109.5 . .
N2 C5 H5A 109.5 . .
N2 C5 H5B 109.5 . .
N2 C5 H5C 109.5 . .
H5A C5 H5B 109.5 . .
H5A C5 H5C 109.5 . .
H5B C5 H5C 109.5 . .

loop_
_geom_bond_atom_site_label_1
_geom_bond_atom_site_label_2
_geom_bond_distance
_geom_bond_site_symmetry_2
Br3 Cu1 2.3960(13) .
Br1 Cu1 2.4000(13) 2_655
Br1 Cu1 2.4000(13) .
Br2 Cu1 2.3794(15) .
Cu1 Cu1 2.869(2) 2_655
N2 C6 1.480(8) .
N2 C6 1.480(8) 2_655
N2 C5 1.487(9) .
N2 C5 1.487(9) 2_655
N1 C2 1.487(10) .
N1 C4 1.494(9) .
N1 C1 1.472(10) .
N1 C3 1.495(9) .
C6 H6A 0.9600 .
C6 H6B 0.9600 .
C6 H6C 0.9600 .
C2 H2A 0.9600 .
C2 H2B 0.9600 .
C2 H2C 0.9600 .
C4 H4A 0.9600 .
C4 H4B 0.9600 .
C4 H4C 0.9600 .
C1 H1A 0.9600 .
C1 H1B 0.9600 .
C1 H1C 0.9600 .
C3 H3A 0.9600 .
C3 H3B 0.9600 .
C3 H3C 0.9600 .
C5 H5A 0.9600 .
C5 H5B 0.9600 .
C5 H5C 0.9600 .
